data_7217025
loop_
_publ_author_name
'Su, Feng'
'Lu, Liping'
'Feng, Sisi'
'Zhu, Miaoli'

_publ_section_title
;
 Self-assembly and magnetic properties of Ni(ii)/Co(ii) coordination
 polymers based on 1,4-bis(imidazol-1-yl)benzene and varying
 biphenyltetracarboxylates
;
_journal_issue 34
_journal_name_full CrystEngComm
_journal_page_first 7990
_journal_paper_doi 10.1039/C4CE01020E
_journal_volume 16
_journal_year 2014
_chemical_formula_moiety 'C20 H15 Co N4 O5'
_chemical_formula_sum 'C20 H15 Co N4 O5'
_chemical_formula_weight 450.29
_chemical_name_common 1
_chemical_name_systematic
; 
 ? 
;
_space_group_IT_number 2
_symmetry_cell_setting triclinic
_symmetry_space_group_name_Hall '-P 1'
_symmetry_space_group_name_H-M 'P -1'
_atom_sites_solution_hydrogens geom
_atom_sites_solution_primary direct
_atom_sites_solution_secondary difmap
_audit_creation_method SHELXL-97
_cell_angle_alpha 105.220(8)
_cell_angle_beta 98.276(8)
_cell_angle_gamma 107.826(6)
_cell_formula_units_Z 2
_cell_length_a 8.157(3)
_cell_length_b 9.405(4)
_cell_length_c 12.802(8)
_cell_measurement_reflns_used 2419
_cell_measurement_temperature 298(2)
_cell_measurement_theta_max 24.6
_cell_measurement_theta_min 2.41
_cell_volume 874.9(7)
_computing_cell_refinement 'Bruker SMART'
_computing_data_collection 'Bruker SMART'
_computing_data_reduction 'Bruker SAINT'
_computing_molecular_graphics 'Bruker SHELXTL'
_computing_publication_material 'Bruker SHELXTL'
_computing_structure_refinement 'SHELXL-97 (Sheldrick, 2008)'
_computing_structure_solution 'SHELXS-97 (Sheldrick, 2008)'
_diffrn_ambient_temperature 298(2)
_diffrn_measured_fraction_theta_full 1.000
_diffrn_measured_fraction_theta_max 1.000
_diffrn_measurement_device_type 'CCD area detector'
_diffrn_measurement_method 'phi and omega scans'
_diffrn_radiation_monochromator graphite
_diffrn_radiation_source 'fine-focus sealed tube'
_diffrn_radiation_type MoK\a
_diffrn_radiation_wavelength 0.71073
_diffrn_reflns_av_R_equivalents 0.0348
_diffrn_reflns_av_sigmaI/netI 0.0381
_diffrn_reflns_limit_h_max 9
_diffrn_reflns_limit_h_min -9
_diffrn_reflns_limit_k_max 11
_diffrn_reflns_limit_k_min -11
_diffrn_reflns_limit_l_max 15
_diffrn_reflns_limit_l_min -15
_diffrn_reflns_number 9176
_diffrn_reflns_theta_full 25.04
_diffrn_reflns_theta_max 25.04
_diffrn_reflns_theta_min 1.70
_exptl_absorpt_coefficient_mu 1.026
_exptl_absorpt_correction_T_max 0.9043
_exptl_absorpt_correction_T_min 0.8210
_exptl_absorpt_correction_type none
_exptl_crystal_colour pink
_exptl_crystal_density_diffrn 1.709
_exptl_crystal_density_method 'not measured'
_exptl_crystal_description block
_exptl_crystal_F_000 460
_exptl_crystal_size_max 0.20
_exptl_crystal_size_mid 0.10
_exptl_crystal_size_min 0.10
_refine_diff_density_max 0.284
_refine_diff_density_min -0.339
_refine_diff_density_rms 0.059
_refine_ls_extinction_method none
_refine_ls_goodness_of_fit_ref 1.082
_refine_ls_hydrogen_treatment mixed
_refine_ls_matrix_type full
_refine_ls_number_parameters 276
_refine_ls_number_reflns 3099
_refine_ls_number_restraints 0
_refine_ls_restrained_S_all 1.082
_refine_ls_R_factor_all 0.0429
_refine_ls_R_factor_gt 0.0321
_refine_ls_shift/su_max 0.002
_refine_ls_shift/su_mean 0.000
_refine_ls_structure_factor_coef Fsqd
_refine_ls_weighting_details 'calc w=1/[\s^2^(Fo^2^)+(0.0329P)^2^+0.2695P] where P=(Fo^2^+2Fc^2^)/3'
_refine_ls_weighting_scheme calc
_refine_ls_wR_factor_gt 0.0718
_refine_ls_wR_factor_ref 0.0765
_reflns_number_gt 2568
_reflns_number_total 3099
_reflns_threshold_expression >2sigma(I)
_cod_data_source_file c4ce01020e2.cif
_cod_data_source_block compound_1
_cod_depositor_comments 'Adding full bibliography for 7217025--7217029.cif.'
_cod_database_code 7217025

loop_
_symmetry_equiv_pos_as_xyz
'x, y, z'
'-x, -y, -z'

loop_
_atom_site_label
_atom_site_type_symbol
_atom_site_fract_x
_atom_site_fract_y
_atom_site_fract_z
_atom_site_U_iso_or_equiv
_atom_site_adp_type
_atom_site_occupancy
_atom_site_symmetry_multiplicity
_atom_site_calc_flag
_atom_site_refinement_flags
Co1 Co 0.28460(4) 0.45024(4) 0.46325(3) 0.01804(12) Uani 1 1 d .
O1 O 0.4872(2) 0.42483(19) 0.57918(13) 0.0201(4) Uani 1 1 d .
O2 O 0.3252(3) 0.2206(2) 0.62205(15) 0.0346(5) Uani 1 1 d .
O3 O 0.8639(2) 0.4644(2) 0.63080(14) 0.0278(4) Uani 1 1 d .
O4 O 1.0048(2) 0.3964(2) 0.75903(15) 0.0291(4) Uani 1 1 d .
O5 O 0.0750(3) 0.3253(2) 0.52007(17) 0.0287(5) Uani 1 1 d .
H5A H 0.0269 0.3848 0.5490 0.043 Uiso 1 1 calc R
H5B H 0.112(5) 0.282(4) 0.559(3) 0.051(11) Uiso 1 1 d .
N1 N 0.3161(3) 0.6613(2) 0.59318(16) 0.0219(5) Uani 1 1 d .
N2 N 0.3037(3) 0.8227(2) 0.74934(17) 0.0224(5) Uani 1 1 d .
N3 N 0.2237(3) 1.0527(2) 1.18347(17) 0.0231(5) Uani 1 1 d .
N4 N 0.2348(3) 1.2297(2) 1.33945(17) 0.0245(5) Uani 1 1 d .
C1 C 0.3654(4) 0.8128(3) 0.5878(2) 0.0291(6) Uani 1 1 d .
H1 H 0.3993 0.8415 0.5277 0.035 Uiso 1 1 calc R
C2 C 0.3573(4) 0.9129(3) 0.6820(2) 0.0304(7) Uani 1 1 d .
H2 H 0.3827 1.0209 0.6986 0.036 Uiso 1 1 calc R
C3 C 0.2797(3) 0.6720(3) 0.6911(2) 0.0211(6) Uani 1 1 d .
H3 H 0.2423 0.5869 0.7171 0.025 Uiso 1 1 calc R
C4 C 0.2788(3) 0.8777(3) 0.8586(2) 0.0220(6) Uani 1 1 d .
C5 C 0.2318(4) 1.0097(3) 0.8885(2) 0.0283(6) Uani 1 1 d .
H5 H 0.2133 1.0605 0.8372 0.034 Uiso 1 1 calc R
C6 C 0.2128(4) 1.0650(3) 0.9955(2) 0.0279(6) Uani 1 1 d .
H6 H 0.1813 1.1536 1.0160 0.034 Uiso 1 1 calc R
C7 C 0.2399(3) 0.9905(3) 1.0721(2) 0.0228(6) Uani 1 1 d .
C8 C 0.2855(4) 0.8579(3) 1.0420(2) 0.0276(6) Uani 1 1 d .
H8 H 0.3029 0.8067 1.0933 0.033 Uiso 1 1 calc R
C9 C 0.3051(4) 0.8020(3) 0.9350(2) 0.0285(6) Uani 1 1 d .
H9 H 0.3362 0.7132 0.9144 0.034 Uiso 1 1 calc R
C10 C 0.1543(4) 0.9699(3) 1.2512(2) 0.0292(6) Uani 1 1 d .
H10 H 0.1112 0.8609 1.2350 0.035 Uiso 1 1 calc R
C11 C 0.1620(4) 1.0798(3) 1.3459(2) 0.0302(7) Uani 1 1 d .
H11 H 0.1236 1.0578 1.4068 0.036 Uiso 1 1 calc R
C12 C 0.2699(3) 1.2075(3) 1.2409(2) 0.0242(6) Uani 1 1 d .
H12 H 0.3208 1.2888 1.2138 0.029 Uiso 1 1 calc R
C13 C 0.4549(3) 0.3419(3) 0.6442(2) 0.0185(5) Uani 1 1 d .
C14 C 0.5714(3) 0.4094(3) 0.76271(19) 0.0178(5) Uani 1 1 d .
C15 C 0.7569(3) 0.4577(3) 0.7968(2) 0.0184(5) Uani 1 1 d .
C16 C 0.8833(3) 0.4373(3) 0.7230(2) 0.0195(5) Uani 1 1 d .
C17 C 0.8351(3) 0.5239(3) 0.9108(2) 0.0220(6) Uani 1 1 d .
H17 H 0.9579 0.5565 0.9347 0.026 Uiso 1 1 calc R
C18 C 0.7389(3) 0.5431(3) 0.9899(2) 0.0212(6) Uani 1 1 d .
H18 H 0.7974 0.5904 1.0651 0.025 Uiso 1 1 calc R
C19 C 0.5534(3) 0.4920(3) 0.9579(2) 0.0195(5) Uani 1 1 d .
C20 C 0.4750(3) 0.4247(3) 0.8439(2) 0.0212(6) Uani 1 1 d .
H20 H 0.3518 0.3880 0.8207 0.025 Uiso 1 1 calc R

loop_
_atom_site_aniso_label
_atom_site_aniso_U_11
_atom_site_aniso_U_22
_atom_site_aniso_U_33
_atom_site_aniso_U_23
_atom_site_aniso_U_13
_atom_site_aniso_U_12
Co1 0.0213(2) 0.0219(2) 0.01270(18) 0.00471(14) 0.00680(14) 0.00977(15)
O1 0.0206(9) 0.0287(10) 0.0157(9) 0.0107(8) 0.0073(7) 0.0110(8)
O2 0.0408(12) 0.0276(11) 0.0244(10) 0.0122(9) -0.0014(9) -0.0017(10)
O3 0.0297(11) 0.0474(12) 0.0189(10) 0.0169(9) 0.0133(8) 0.0227(10)
O4 0.0298(11) 0.0443(12) 0.0281(10) 0.0192(9) 0.0136(9) 0.0243(10)
O5 0.0298(11) 0.0340(11) 0.0272(11) 0.0096(10) 0.0136(9) 0.0156(9)
N1 0.0259(12) 0.0254(12) 0.0163(11) 0.0051(9) 0.0082(9) 0.0120(10)
N2 0.0298(12) 0.0215(11) 0.0172(11) 0.0049(9) 0.0097(10) 0.0105(10)
N3 0.0307(12) 0.0203(11) 0.0171(11) 0.0013(9) 0.0091(10) 0.0099(10)
N4 0.0280(12) 0.0255(12) 0.0184(12) 0.0027(10) 0.0085(10) 0.0099(10)
C1 0.0391(17) 0.0302(15) 0.0226(14) 0.0120(12) 0.0134(13) 0.0133(13)
C2 0.0454(18) 0.0199(14) 0.0259(15) 0.0075(12) 0.0130(13) 0.0099(13)
C3 0.0248(14) 0.0202(13) 0.0181(13) 0.0039(11) 0.0073(11) 0.0087(11)
C4 0.0247(14) 0.0208(13) 0.0169(13) 0.0003(11) 0.0077(11) 0.0070(11)
C5 0.0392(17) 0.0290(15) 0.0225(14) 0.0091(12) 0.0107(13) 0.0181(14)
C6 0.0400(17) 0.0248(14) 0.0241(14) 0.0049(12) 0.0112(13) 0.0195(13)
C7 0.0260(14) 0.0207(13) 0.0166(13) -0.0020(11) 0.0082(11) 0.0072(12)
C8 0.0426(17) 0.0229(14) 0.0200(14) 0.0071(11) 0.0095(13) 0.0145(13)
C9 0.0408(17) 0.0218(14) 0.0254(15) 0.0037(12) 0.0111(13) 0.0166(13)
C10 0.0403(17) 0.0216(14) 0.0241(15) 0.0068(12) 0.0114(13) 0.0081(13)
C11 0.0391(17) 0.0289(15) 0.0227(15) 0.0087(12) 0.0128(13) 0.0100(13)
C12 0.0295(15) 0.0195(13) 0.0211(14) 0.0028(11) 0.0082(12) 0.0077(12)
C13 0.0225(13) 0.0212(13) 0.0156(13) 0.0054(11) 0.0083(11) 0.0116(12)
C14 0.0240(14) 0.0187(13) 0.0143(12) 0.0069(10) 0.0077(11) 0.0100(11)
C15 0.0241(14) 0.0199(13) 0.0159(13) 0.0093(10) 0.0073(11) 0.0103(11)
C16 0.0203(13) 0.0195(13) 0.0186(13) 0.0051(11) 0.0070(11) 0.0070(11)
C17 0.0190(13) 0.0312(15) 0.0205(13) 0.0113(12) 0.0083(11) 0.0112(12)
C18 0.0256(14) 0.0280(14) 0.0102(12) 0.0059(11) 0.0037(11) 0.0104(12)
C19 0.0244(13) 0.0224(13) 0.0175(13) 0.0104(11) 0.0091(11) 0.0112(11)
C20 0.0198(13) 0.0251(14) 0.0198(13) 0.0084(11) 0.0060(11) 0.0084(11)

loop_
_atom_type_symbol
_atom_type_description
_atom_type_scat_dispersion_real
_atom_type_scat_dispersion_imag
_atom_type_scat_source
C C 0.0033 0.0016 'International Tables Vol C Tables 4.2.6.8 and 6.1.1.4'
H H 0.0000 0.0000 'International Tables Vol C Tables 4.2.6.8 and 6.1.1.4'
N N 0.0061 0.0033 'International Tables Vol C Tables 4.2.6.8 and 6.1.1.4'
O O 0.0106 0.0060 'International Tables Vol C Tables 4.2.6.8 and 6.1.1.4'
Co Co 0.3494 0.9721 'International Tables Vol C Tables 4.2.6.8 and 6.1.1.4'

loop_
_geom_angle_atom_site_label_1
_geom_angle_atom_site_label_2
_geom_angle_atom_site_label_3
_geom_angle
_geom_angle_site_symmetry_1
_geom_angle_site_symmetry_3
O3 Co1 O5 96.09(9) 2_666 .
O3 Co1 O1 89.54(7) 2_666 2_666
O5 Co1 O1 173.96(8) . 2_666
O3 Co1 N4 97.88(8) 2_666 1_544
O5 Co1 N4 86.07(8) . 1_544
O1 Co1 N4 95.34(8) 2_666 1_544
O3 Co1 N1 82.67(8) 2_666 .
O5 Co1 N1 88.91(8) . .
O1 Co1 N1 89.65(8) 2_666 .
N4 Co1 N1 174.98(8) 1_544 .
O3 Co1 O1 164.92(7) 2_666 .
O5 Co1 O1 93.77(8) . .
O1 Co1 O1 80.29(7) 2_666 .
N4 Co1 O1 94.16(8) 1_544 .
N1 Co1 O1 86.13(8) . .
C13 O1 Co1 135.64(16) . 2_666
C13 O1 Co1 124.42(15) . .
Co1 O1 Co1 99.71(7) 2_666 .
C16 O3 Co1 141.47(16) . 2_666
Co1 O5 H5A 109.5 . .
Co1 O5 H5B 109(3) . .
H5A O5 H5B 115.7 . .
C3 N1 C1 105.6(2) . .
C3 N1 Co1 127.31(17) . .
C1 N1 Co1 126.93(17) . .
C3 N2 C2 106.6(2) . .
C3 N2 C4 126.7(2) . .
C2 N2 C4 126.7(2) . .
C12 N3 C10 106.7(2) . .
C12 N3 C7 125.4(2) . .
C10 N3 C7 127.9(2) . .
C12 N4 C11 104.9(2) . .
C12 N4 Co1 127.20(18) . 1_566
C11 N4 Co1 127.88(17) . 1_566
C2 C1 N1 110.1(2) . .
C2 C1 H1 124.9 . .
N1 C1 H1 124.9 . .
C1 C2 N2 106.2(2) . .
C1 C2 H2 126.9 . .
N2 C2 H2 126.9 . .
N1 C3 N2 111.5(2) . .
N1 C3 H3 124.2 . .
N2 C3 H3 124.2 . .
C9 C4 C5 120.2(2) . .
C9 C4 N2 120.2(2) . .
C5 C4 N2 119.6(2) . .
C6 C5 C4 119.3(2) . .
C6 C5 H5 120.4 . .
C4 C5 H5 120.4 . .
C7 C6 C5 120.8(2) . .
C7 C6 H6 119.6 . .
C5 C6 H6 119.6 . .
C6 C7 C8 120.0(2) . .
C6 C7 N3 119.6(2) . .
C8 C7 N3 120.4(2) . .
C9 C8 C7 119.6(2) . .
C9 C8 H8 120.2 . .
C7 C8 H8 120.2 . .
C4 C9 C8 120.2(2) . .
C4 C9 H9 119.9 . .
C8 C9 H9 119.9 . .
C11 C10 N3 105.8(2) . .
C11 C10 H10 127.1 . .
N3 C10 H10 127.1 . .
C10 C11 N4 110.4(2) . .
C10 C11 H11 124.8 . .
N4 C11 H11 124.8 . .
N4 C12 N3 112.2(2) . .
N4 C12 H12 123.9 . .
N3 C12 H12 123.9 . .
O2 C13 O1 124.6(2) . .
O2 C13 C14 117.1(2) . .
O1 C13 C14 117.8(2) . .
C20 C14 C15 118.9(2) . .
C20 C14 C13 113.0(2) . .
C15 C14 C13 128.1(2) . .
C17 C15 C14 117.5(2) . .
C17 C15 C16 115.3(2) . .
C14 C15 C16 127.0(2) . .
O4 C16 O3 123.4(2) . .
O4 C16 C15 116.3(2) . .
O3 C16 C15 120.3(2) . .
C18 C17 C15 123.0(2) . .
C18 C17 H17 118.5 . .
C15 C17 H17 118.5 . .
C17 C18 C19 120.4(2) . .
C17 C18 H18 119.8 . .
C19 C18 H18 119.8 . .
C20 C19 C18 116.7(2) . .
C20 C19 C19 122.0(3) . 2_667
C18 C19 C19 121.4(3) . 2_667
C19 C20 C14 123.5(2) . .
C19 C20 H20 118.3 . .
C14 C20 H20 118.3 . .

loop_
_geom_bond_atom_site_label_1
_geom_bond_atom_site_label_2
_geom_bond_distance
_geom_bond_site_symmetry_2
Co1 O3 2.0605(18) 2_666
Co1 O5 2.100(2) .
Co1 O1 2.1042(18) 2_666
Co1 N4 2.133(2) 1_544
Co1 N1 2.146(2) .
Co1 O1 2.1711(18) .
O1 C13 1.285(3) .
O1 Co1 2.1042(17) 2_666
O2 C13 1.227(3) .
O3 C16 1.269(3) .
O3 Co1 2.0605(19) 2_666
O4 C16 1.241(3) .
O5 H5A 0.8200 .
O5 H5B 0.80(3) .
N1 C3 1.315(3) .
N1 C1 1.381(3) .
N2 C3 1.355(3) .
N2 C2 1.386(3) .
N2 C4 1.426(3) .
N3 C12 1.350(3) .
N3 C10 1.380(3) .
N3 C7 1.434(3) .
N4 C12 1.311(3) .
N4 C11 1.382(3) .
N4 Co1 2.133(2) 1_566
C1 C2 1.346(4) .
C1 H1 0.9300 .
C2 H2 0.9300 .
C3 H3 0.9300 .
C4 C9 1.381(4) .
C4 C5 1.385(3) .
C5 C6 1.380(4) .
C5 H5 0.9300 .
C6 C7 1.377(4) .
C6 H6 0.9300 .
C7 C8 1.384(3) .
C8 C9 1.384(4) .
C8 H8 0.9300 .
C9 H9 0.9300 .
C10 C11 1.350(4) .
C10 H10 0.9300 .
C11 H11 0.9300 .
C12 H12 0.9300 .
C13 C14 1.522(3) .
C14 C20 1.395(3) .
C14 C15 1.404(3) .
C15 C17 1.392(3) .
C15 C16 1.516(3) .
C17 C18 1.376(3) .
C17 H17 0.9300 .
C18 C19 1.400(4) .
C18 H18 0.9300 .
C19 C20 1.393(3) .
C19 C19 1.486(5) 2_667
C20 H20 0.9300 .

loop_
_geom_hbond_atom_site_label_D
_geom_hbond_atom_site_label_H
_geom_hbond_atom_site_label_A
_geom_hbond_distance_DH
_geom_hbond_distance_HA
_geom_hbond_distance_DA
_geom_hbond_angle_DHA
_geom_hbond_site_symmetry_A
O5 H5B O2 0.80(3) 2.12(3) 2.824(3) 148(3) .
O5 H5A O3 0.82 2.01 2.792(3) 160.5 1_455

loop_
_geom_torsion_atom_site_label_1
_geom_torsion_atom_site_label_2
_geom_torsion_atom_site_label_3
_geom_torsion_atom_site_label_4
_geom_torsion
_geom_torsion_site_symmetry_1
_geom_torsion_site_symmetry_4
O3 Co1 O1 C13 136.5(2) 2_666 .
O5 Co1 O1 C13 5.78(18) . .
O1 Co1 O1 C13 -175.3(2) 2_666 .
N4 Co1 O1 C13 -80.55(18) 1_544 .
N1 Co1 O1 C13 94.43(18) . .
O3 Co1 O1 Co1 -48.2(3) 2_666 2_666
O5 Co1 O1 Co1 -178.96(7) . 2_666
O1 Co1 O1 Co1 0.0 2_666 2_666
N4 Co1 O1 Co1 94.72(8) 1_544 2_666
N1 Co1 O1 Co1 -90.31(8) . 2_666
O3 Co1 N1 C3 125.2(2) 2_666 .
O5 Co1 N1 C3 28.9(2) . .
O1 Co1 N1 C3 -145.2(2) 2_666 .
N4 Co1 N1 C3 28.6(11) 1_544 .
O1 Co1 N1 C3 -64.9(2) . .
O3 Co1 N1 C1 -49.2(2) 2_666 .
O5 Co1 N1 C1 -145.4(2) . .
O1 Co1 N1 C1 40.4(2) 2_666 .
N4 Co1 N1 C1 -145.8(9) 1_544 .
O1 Co1 N1 C1 120.7(2) . .
C3 N1 C1 C2 -0.3(3) . .
Co1 N1 C1 C2 175.03(18) . .
N1 C1 C2 N2 0.7(3) . .
C3 N2 C2 C1 -0.9(3) . .
C4 N2 C2 C1 179.0(2) . .
C1 N1 C3 N2 -0.2(3) . .
Co1 N1 C3 N2 -175.57(16) . .
C2 N2 C3 N1 0.7(3) . .
C4 N2 C3 N1 -179.2(2) . .
C3 N2 C4 C9 29.6(4) . .
C2 N2 C4 C9 -150.2(3) . .
C3 N2 C4 C5 -151.8(3) . .
C2 N2 C4 C5 28.3(4) . .
C9 C4 C5 C6 0.4(4) . .
N2 C4 C5 C6 -178.2(2) . .
C4 C5 C6 C7 0.0(4) . .
C5 C6 C7 C8 -0.5(4) . .
C5 C6 C7 N3 178.4(2) . .
C12 N3 C7 C6 -34.9(4) . .
C10 N3 C7 C6 142.8(3) . .
C12 N3 C7 C8 143.9(3) . .
C10 N3 C7 C8 -38.3(4) . .
C6 C7 C8 C9 0.6(4) . .
N3 C7 C8 C9 -178.3(2) . .
C5 C4 C9 C8 -0.2(4) . .
N2 C4 C9 C8 178.3(2) . .
C7 C8 C9 C4 -0.2(4) . .
C12 N3 C10 C11 0.3(3) . .
C7 N3 C10 C11 -177.8(3) . .
N3 C10 C11 N4 -0.2(3) . .
C12 N4 C11 C10 0.0(3) . .
Co1 N4 C11 C10 -178.97(19) 1_566 .
C11 N4 C12 N3 0.2(3) . .
Co1 N4 C12 N3 179.19(17) 1_566 .
C10 N3 C12 N4 -0.3(3) . .
C7 N3 C12 N4 177.8(2) . .
Co1 O1 C13 O2 -141.2(2) 2_666 .
Co1 O1 C13 O2 32.1(3) . .
Co1 O1 C13 C14 47.3(3) 2_666 .
Co1 O1 C13 C14 -139.43(17) . .
O2 C13 C14 C20 -50.2(3) . .
O1 C13 C14 C20 122.0(2) . .
O2 C13 C14 C15 130.9(3) . .
O1 C13 C14 C15 -57.0(3) . .
C20 C14 C15 C17 -2.3(3) . .
C13 C14 C15 C17 176.7(2) . .
C20 C14 C15 C16 174.0(2) . .
C13 C14 C15 C16 -7.1(4) . .
Co1 O3 C16 O4 -172.66(18) 2_666 .
Co1 O3 C16 C15 6.1(4) 2_666 .
C17 C15 C16 O4 38.1(3) . .
C14 C15 C16 O4 -138.2(3) . .
C17 C15 C16 O3 -140.7(2) . .
C14 C15 C16 O3 43.0(4) . .
C14 C15 C17 C18 0.1(4) . .
C16 C15 C17 C18 -176.5(2) . .
C15 C17 C18 C19 1.6(4) . .
C17 C18 C19 C20 -1.0(4) . .
C17 C18 C19 C19 178.5(3) . 2_667
C18 C19 C20 C14 -1.2(4) . .
C19 C19 C20 C14 179.3(3) 2_667 .
C15 C14 C20 C19 2.9(4) . .
C13 C14 C20 C19 -176.2(2) . .
